data_4307652
loop_
_publ_author_name
'F. Matthew Woodward'
'Pamela J. Gibson'
'Geoffrey B. Jameson'
'Christopher P. Landee'
'Mark M. Turnbull'
'Roger D. Willett'

_publ_section_title
;
Two-Dimensional Heisenberg Antiferromagnets: Syntheses, X-ray Structures,
and Magnetic Behavior of [Cu(pz)2](ClO4)2, [Cu(pz)2](BF4)2, and
[Cu(pz)2(NO3)](PF6)
;
_journal_name_full 'Inorganic Chemistry'
_journal_page_first 4256
_journal_page_last 4266
_journal_paper_doi 10.1021/ic0621392
_journal_volume 46
_journal_year 2007
_chemical_formula_sum 'C8 H8 Cl0.25 Cu F6 N5 O3 P'
_chemical_formula_weight 439.57
_chemical_name_systematic
; 
 Bis(pyrazine)nitratocopper(II) hexafluorophosphate 
;
_space_group_IT_number 140
_symmetry_cell_setting tetragonal
_symmetry_space_group_name_Hall '-I 4 2c'
_symmetry_space_group_name_H-M 'I 4/m c m'
_atom_sites_solution_hydrogens geom
_atom_sites_solution_primary direct
_atom_sites_solution_secondary difmap
_audit_creation_method SHELXL
_cell_angle_alpha 90.00
_cell_angle_beta 90.00
_cell_angle_gamma 90.00
_cell_formula_units_Z 4
_cell_length_a 9.7093(11)
_cell_length_b 9.7093(11)
_cell_length_c 14.005(2)
_cell_measurement_reflns_used 21
_cell_measurement_temperature 293(2)
_cell_measurement_theta_max 15.13
_cell_measurement_theta_min 5.11
_cell_volume 1320.3(3)
_computing_cell_refinement 'Siemens XSCANS'
_computing_data_collection 'Siemens XSCANS'
_computing_data_reduction 'Siemens SHELXTL'
_computing_molecular_graphics 'Siemens SHELXTL'
_computing_publication_material 'Siemens SHELXTL'
_computing_structure_refinement 'SHELXL-93 (Sheldrick, 1993)'
_computing_structure_solution 'SHELXS-86 (Sheldrick, 1990)'
_diffrn_ambient_temperature 293(2)
_diffrn_measurement_device 'Siemens P4'
_diffrn_measurement_method '\w scans'
_diffrn_radiation_monochromator graphite
_diffrn_radiation_source 'fine-focus sealed tube'
_diffrn_radiation_type MoKa
_diffrn_radiation_wavelength 0.71073
_diffrn_reflns_av_R_equivalents 0.0269
_diffrn_reflns_av_sigmaI/netI 0.0281
_diffrn_reflns_limit_h_max 1
_diffrn_reflns_limit_h_min -11
_diffrn_reflns_limit_k_max 11
_diffrn_reflns_limit_k_min 0
_diffrn_reflns_limit_l_max 16
_diffrn_reflns_limit_l_min 0
_diffrn_reflns_number 623
_diffrn_reflns_theta_max 25.00
_diffrn_reflns_theta_min 2.91
_diffrn_standards_decay_% 2.17
_diffrn_standards_interval_count 297
_diffrn_standards_number 3
_exptl_absorpt_coefficient_mu 1.927
_exptl_absorpt_correction_T_max 0.4118
_exptl_absorpt_correction_T_min 0.3031
_exptl_absorpt_correction_type empirical
_exptl_crystal_colour blue
_exptl_crystal_density_diffrn 2.211
_exptl_crystal_description block
_exptl_crystal_F_000 869
_exptl_crystal_size_max .18
_exptl_crystal_size_mid .35
_exptl_crystal_size_min .6
_refine_diff_density_max .727
_refine_diff_density_min -.437
_refine_diff_density_rms .109
_refine_ls_extinction_method none
_refine_ls_goodness_of_fit_all 1.153
_refine_ls_goodness_of_fit_obs 1.264
_refine_ls_hydrogen_treatment noref
_refine_ls_matrix_type full
_refine_ls_number_parameters 89
_refine_ls_number_reflns 340
_refine_ls_number_restraints 92
_refine_ls_restrained_S_all 1.675
_refine_ls_restrained_S_obs 1.815
_refine_ls_R_factor_all 0.0525
_refine_ls_R_factor_obs 0.0437
_refine_ls_shift/esd_max 1.463
_refine_ls_shift/esd_mean 0.107
_refine_ls_structure_factor_coef Fsqd
_refine_ls_weighting_details 'w=1/[s^2^(Fo^2^)+( 0.0602P)^2^+11.2197P] where P=(Fo^2^+2Fc^2^)/3'
_refine_ls_weighting_scheme calc
_refine_ls_wR_factor_all 0.1134
_refine_ls_wR_factor_obs 0.1089
_reflns_number_observed 281
_reflns_number_total 340
_reflns_observed_criterion >2sigma(I)
_cod_data_source_file ic0621392-file003.cif
_cod_data_source_block pjg103i
_cod_depositor_comments
;
The following automatic conversions were performed:
'_symmetry_cell_setting' value 'Tetragonal' changed to 'tetragonal'
according to '/home/saulius/struct/CIF-dictionaries/cif_core.dic'
dictionary named 'cif_core.dic' version 2.4.1 from 2010-06-29.

Automatic conversion script
Id: cif_fix_enum 1527 2010-12-29 10:47:43Z saulius 

The following automatic conversions were performed:

'_refine_ls_weighting_scheme' value 'calc w=1/[s^2^(Fo^2^)+(
0.0602P)^2^+11.2197P] where P=(Fo^2^+2Fc^2^)/3' was changed to
'calc'. New tag '_refine_ls_weighting_details' was created. The value
of the new tag was set to 'w=1/[s^2^(Fo^2^)+( 0.0602P)^2^+11.2197P]
where P=(Fo^2^+2Fc^2^)/3'.

Automatic conversion script
Id: cif_fix_values 3143 2015-03-26 13:38:13Z robertas 
;
_cod_original_formula_sum 'C8 H8 Cl.25 Cu F6 N5 O3 P'
_cod_database_code 4307652

loop_
_symmetry_equiv_pos_as_xyz
'x, y, z'
'-x, -y, z'
'-y, x, z'
'y, -x, z'
'-x, y, -z+1/2'
'x, -y, -z+1/2'
'y, x, -z+1/2'
'-y, -x, -z+1/2'
'x+1/2, y+1/2, z+1/2'
'-x+1/2, -y+1/2, z+1/2'
'-y+1/2, x+1/2, z+1/2'
'y+1/2, -x+1/2, z+1/2'
'-x+1/2, y+1/2, -z+1'
'x+1/2, -y+1/2, -z+1'
'y+1/2, x+1/2, -z+1'
'-y+1/2, -x+1/2, -z+1'
'-x, -y, -z'
'x, y, -z'
'y, -x, -z'
'-y, x, -z'
'x, -y, z-1/2'
'-x, y, z-1/2'
'-y, -x, z-1/2'
'y, x, z-1/2'
'-x+1/2, -y+1/2, -z+1/2'
'x+1/2, y+1/2, -z+1/2'
'y+1/2, -x+1/2, -z+1/2'
'-y+1/2, x+1/2, -z+1/2'
'x+1/2, -y+1/2, z'
'-x+1/2, y+1/2, z'
'-y+1/2, -x+1/2, z'
'y+1/2, x+1/2, z'

loop_
_atom_site_aniso_label
_atom_site_aniso_U_11
_atom_site_aniso_U_22
_atom_site_aniso_U_33
_atom_site_aniso_U_23
_atom_site_aniso_U_13
_atom_site_aniso_U_12
Cu 0.0070(15) 0.0070(15) 0.024(2) 0.000 0.000 0.000
N1 0.010(4) 0.010(4) 0.023(6) -0.002(5) 0.002(5) 0.000(4)
C1 0.021(6) 0.019(6) 0.021(5) 0.008(5) -0.003(6) -0.004(4)
N2 0.003(17) 0.001(17) 0.004(12) 0.000 0.000 -0.001(11)
O1 0.030(10) 0.030(10) 0.025(11) 0.000 0.000 0.000
O1A 0.030(10) 0.030(10) 0.025(11) 0.000 0.000 0.000
O2 0.019(21) 0.010(26) 0.023(20) 0.000 0.000 -0.013(23)
P1A 0.044(15) 0.044(15) 0.020(11) 0.000 0.000 -0.011(20)
P1B 0.033(10) 0.033(10) 0.020(12) 0.000 0.000 -0.001(14)
N2' 0.003(17) 0.001(17) 0.004(12) 0.000 0.000 -0.001(11)
O1' 0.030(10) 0.030(10) 0.025(11) 0.000 0.000 0.000
O1A' 0.030(10) 0.030(10) 0.025(11) 0.000 0.000 0.000
O2' 0.019(21) 0.010(26) 0.023(20) 0.000 0.000 -0.013(23)

loop_
_atom_site_label
_atom_site_type_symbol
_atom_site_fract_x
_atom_site_fract_y
_atom_site_fract_z
_atom_site_U_iso_or_equiv
_atom_site_thermal_displace_type
_atom_site_occupancy
_atom_site_calc_flag
_atom_site_refinement_flags
_atom_site_disorder_group
Cu Cu 0.0000 0.0000 0.2500 0.0128(13) Uani 1 d S .
N1 N 0.1487(9) 0.1487(9) 0.2500 0.014(3) Uani 1 d S .
C1 C 0.2391(13) 0.1605(13) 0.3209(8) 0.020(3) Uani 1 d . .
H1 H 0.2459(13) 0.1016(13) 0.3636(8) 0.025 Uiso 1 d R .
N2 N 0.5211(81) 0.5521(39) 0.0000 0.003(12) Uani 0.19(2) d SPDU .
O1 O 0.5000 0.5000 -0.0756(20) 0.028(8) Uani 0.38(3) d SPDU .
O1A O 0.5000 0.5000 0.0756(20) 0.028(8) Uani 0.38(3) d SPD .
O2 O 0.5604(68) 0.6710(43) 0.0000 0.017(13) Uani 0.19(2) d SPDU .
P1A P 0.5000 0.0000 0.0000 0.036(10) Uani 0.44(5) d SPD .
F1A F 0.5659(48) -0.0659(48) 0.0934(36) 0.036(8) Uiso 0.068(8) d SPD 1
F2A F 0.4341(48) 0.0659(48) -0.0934(36) 0.036(8) Uiso 0.068(8) d SPD 1
F3A F 0.5952(36) -0.0952(36) -0.0652(46) 0.029(8) Uiso 0.068(8) d SPD 1
F4A F 0.4048(36) 0.0952(36) 0.0652(46) 0.029(8) Uiso 0.068(8) d SPD 1
F5A F 0.6160(23) 0.1160(23) 0.0000 0.029(8) Uiso 0.14(2) d SPD 1
F6A F 0.3840(23) -0.1160(23) 0.0000 0.029(8) Uiso 0.14(2) d SPD 1
P1B P 0.4319(24) 0.0681(24) 0.0000 0.029(7) Uani 0.28(2) d SPDU 2
F1B F 0.4323(34) 0.0677(34) 0.1135(22) 0.036(8) Uiso 0.140(11) d SPD 2
F2B F 0.4323(34) 0.0677(34) -0.1135(22) 0.036(8) Uiso 0.140(11) d SPD 2
F3B F 0.4519(59) 0.2307(40) 0.0000 0.029(8) Uiso 0.140(11) d SPD 2
F4B F 0.4069(26) -0.0931(26) 0.0000 0.029(8) Uiso 0.28(2) d SPD 2
F5B F 0.2685(39) 0.0891(50) 0.0000 0.036(8) Uiso 0.140(11) d SPD 2
F6B F 0.5941(37) 0.0470(59) 0.0000 0.036(8) Uiso 0.140(11) d SPD 2
F1C F 0.5000 0.0000 -0.1136(23) 0.038(28) Uiso 0.08(2) d SPD 3
F2C F 0.5000 0.0000 0.1136(23) 0.038(28) Uiso 0.08(2) d SPD 3
F3C F 0.4694(101) -0.1610(41) 0.0000 0.038(28) Uiso 0.040(12) d SPD 3
F4C F 0.5306(101) 0.1610(41) 0.0000 0.038(28) Uiso 0.040(12) d SPD 3
F6C F 0.3388(41) 0.0304(101) 0.0000 0.038(28) Uiso 0.040(12) d SPD 3
F5C F 0.6612(41) -0.0304(101) 0.0000 0.038(28) Uiso 0.040(12) d SPD 3
N2' N 0.5000 0.5000 0.0000 0.003(12) Uani 0.23(7) d SPD .
O1' O 0.5097(379) 0.5598(145) -0.0803(38) 0.028(8) Uani 0.029(8) d PD .
O1A' O 0.4931(308) 0.5668(139) 0.0804(81) 0.028(8) Uani 0.029(8) d PD .
O2' O 0.4621(279) 0.3800(130) 0.0000 0.017(13) Uani 0.06(2) d SPD .

loop_
_atom_type_symbol
_atom_type_description
_atom_type_scat_dispersion_real
_atom_type_scat_dispersion_imag
_atom_type_scat_source
C C .0033 .0016 'International Tables Vol C Tables 4.2.6.8 and 6.1.1.4'
H H .0000 .0000 'International Tables Vol C Tables 4.2.6.8 and 6.1.1.4'
N N .0061 .0033 'International Tables Vol C Tables 4.2.6.8 and 6.1.1.4'
O O .0106 .0060 'International Tables Vol C Tables 4.2.6.8 and 6.1.1.4'
Cu Cu .3201 1.2651 'International Tables Vol C Tables 4.2.6.8 and 6.1.1.4'
F F .0171 .0103 'International Tables Vol C Tables 4.2.6.8 and 6.1.1.4'
P P .1023 .0942 'International Tables Vol C Tables 4.2.6.8 and 6.1.1.4'
Cl Cl .1484 .1585 'International Tables Vol C Tables 4.2.6.8 and 6.1.1.4'

loop_
_geom_angle_atom_site_label_1
_geom_angle_atom_site_label_2
_geom_angle_atom_site_label_3
_geom_angle
_geom_angle_site_symmetry_1
_geom_angle_site_symmetry_3
_geom_angle_publ_flag
N1 Cu N1 90.001(1) 3 2 ?
N1 Cu N1 180.0 3 4 ?
N1 Cu N1 90.0 2 4 ?
N1 Cu N1 90.0 3 . ?
N1 Cu N1 180.0 2 . ?
N1 Cu N1 90.0 4 . ?
N1 Cu O1A 90.0 3 29_455 ?
N1 Cu O1A 90.0 2 29_455 ?
N1 Cu O1A 90.0 4 29_455 ?
N1 Cu O1A 90.000(1) . 29_455 ?
N1 Cu O1 90.0 3 13_544 ?
N1 Cu O1 90.0 2 13_544 ?
N1 Cu O1 90.0 4 13_544 ?
N1 Cu O1 90.000(1) . 13_544 ?
O1A Cu O1 0.0 29_455 13_544 ?
N1 Cu O1 90.0 3 9_445 ?
N1 Cu O1 90.000(1) 2 9_445 ?
N1 Cu O1 90.0 4 9_445 ?
N1 Cu O1 90.000(1) . 9_445 ?
O1A Cu O1 180.0 29_455 9_445 ?
O1 Cu O1 180.0 13_544 9_445 ?
N1 Cu O1A 90.0 3 25 ?
N1 Cu O1A 90.000(1) 2 25 ?
N1 Cu O1A 90.0 4 25 ?
N1 Cu O1A 90.000(1) . 25 ?
O1A Cu O1A 180.0 29_455 25 ?
O1 Cu O1A 180.0 13_544 25 ?
O1 Cu O1A 0.000(1) 9_445 25 ?
C1 N1 C1 116.4(14) 7 . ?
C1 N1 Cu 121.8(7) 7 . ?
C1 N1 Cu 121.8(7) . . ?
N1 C1 C1 121.8(7) . 31 ?
N2' N2 O2' 171.9(100) . 17_665 ?
N2' N2 N2 45.00(3) . 3_655 ?
O2' N2 N2 126.9(100) 17_665 3_655 ?
N2' N2 N2 45.00(2) . 19_565 ?
O2' N2 N2 143.1(100) 17_665 19_565 ?
N2 N2 N2 90.00(3) 3_655 19_565 ?
N2' N2 N2 0.001(8) . 17_665 ?
O2' N2 N2 171.9(100) 17_665 17_665 ?
N2 N2 N2 45.001(11) 3_655 17_665 ?
N2 N2 N2 45.00(3) 19_565 17_665 ?
N2' N2 O1A' 91.5(82) . 18 ?
O2' N2 O1A' 86.4(47) 17_665 18 ?
N2 N2 O1A' 80.4(100) 3_655 18 ?
N2 N2 O1A' 101.8(100) 19_565 18 ?
N2 N2 O1A' 91.5(82) 17_665 18 ?
N2' N2 O1A' 91.5(82) . . ?
O2' N2 O1A' 86.4(47) 17_665 . ?
N2 N2 O1A' 80.4(100) 3_655 . ?
N2 N2 O1A' 101.8(100) 19_565 . ?
N2 N2 O1A' 91.5(82) 17_665 . ?
O1A' N2 O1A' 149.5(100) 18 . ?
N2' N2 O1' 91.4(41) . 18 ?
O2' N2 O1' 87.7(57) 17_665 18 ?
N2 N2 O1' 86.3(100) 3_655 18 ?
N2 N2 O1' 95.7(100) 19_565 18 ?
N2 N2 O1' 91.4(41) 17_665 18 ?
O1A' N2 O1' 158.0(100) 18 18 ?
O1A' N2 O1' 8.6(100) . 18 ?
N2' N2 O1' 91.4(41) . . ?
O2' N2 O1' 87.7(57) 17_665 . ?
N2 N2 O1' 86.4(100) 3_655 . ?
N2 N2 O1' 95.7(100) 19_565 . ?
N2 N2 O1' 91.4(41) 17_665 . ?
O1A' N2 O1' 8.6(100) 18 . ?
O1A' N2 O1' 158.0(100) . . ?
O1' N2 O1' 166.5(100) 18 . ?
N2' N2 O1 62.7(14) . . ?
O2' N2 O1 117.0(25) 17_665 . ?
N2 N2 O1 71.1(10) 3_655 . ?
N2 N2 O1 71.1(10) 19_565 . ?
N2 N2 O1 62.7(14) 17_665 . ?
O1A' N2 O1 32.3(75) 18 . ?
O1A' N2 O1 150.4(100) . . ?
O1' N2 O1 153.4(78) 18 . ?
O1' N2 O1 29.4(45) . . ?
N2' N2 O1A 62.7(14) . . ?
O2' N2 O1A 117.0(25) 17_665 . ?
N2 N2 O1A 71.1(10) 3_655 . ?
N2 N2 O1A 71.1(10) 19_565 . ?
N2 N2 O1A 62.7(14) 17_665 . ?
O1A' N2 O1A 150.4(100) 18 . ?
O1A' N2 O1A 32.3(75) . . ?
O1' N2 O1A 29.4(45) 18 . ?
O1' N2 O1A 153.4(78) . . ?
O1 N2 O1A 125.5(27) . . ?
N2' N2 O1A 62.7(14) . 17_665 ?
O2' N2 O1A 117.0(25) 17_665 17_665 ?
N2 N2 O1A 71.1(10) 3_655 17_665 ?
N2 N2 O1A 71.1(10) 19_565 17_665 ?
N2 N2 O1A 62.7(14) 17_665 17_665 ?
O1A' N2 O1A 32.3(75) 18 17_665 ?
O1A' N2 O1A 150.4(100) . 17_665 ?
O1' N2 O1A 153.4(78) 18 17_665 ?
O1' N2 O1A 29.4(45) . 17_665 ?
O1 N2 O1A 0.0(8) . 17_665 ?
O1A N2 O1A 125.5(29) . 17_665 ?
O1A O1 O1' 128.1(100) 17_665 2_665 ?
O1A O1 O1' 39.2(100) 17_665 . ?
O1' O1 O1' 167.1(100) 2_665 . ?
O1A O1 O1' 78.9(100) 17_665 3_655 ?
O1' O1 O1' 89.3(13) 2_665 3_655 ?
O1' O1 O1' 89.3(13) . 3_655 ?
O1A O1 O1' 92.0(100) 17_665 4_565 ?
O1' O1 O1' 89.3(13) 2_665 4_565 ?
O1' O1 O1' 89.3(13) . 4_565 ?
O1' O1 O1' 167.1(100) 3_655 4_565 ?
O1A O1 O1A' 39.2(100) 17_665 18 ?
O1' O1 O1A' 160.5(100) 2_665 18 ?
O1' O1 O1A' 15.1(100) . 18 ?
O1' O1 O1A' 74.3(100) 3_655 18 ?
O1' O1 O1A' 104.3(100) 4_565 18 ?
O1A O1 O1A' 129.1(100) 17_665 17_665 ?
O1' O1 O1A' 15.1(100) 2_665 17_665 ?
O1' O1 O1A' 160.5(100) . 17_665 ?
O1' O1 O1A' 104.3(100) 3_655 17_665 ?
O1' O1 O1A' 74.3(100) 4_565 17_665 ?
O1A' O1 O1A' 168.2(100) 18 17_665 ?
O1A O1 O1A' 81.7(100) 17_665 19_565 ?
O1' O1 O1A' 104.3(100) 2_665 19_565 ?
O1' O1 O1A' 74.3(100) . 19_565 ?
O1' O1 O1A' 160.5(100) 3_655 19_565 ?
O1' O1 O1A' 15.1(100) 4_565 19_565 ?
O1A' O1 O1A' 89.4(23) 18 19_565 ?
O1A' O1 O1A' 89.4(23) 17_665 19_565 ?
O1A O1 O1A' 90.0(100) 17_665 20_655 ?
O1' O1 O1A' 74.3(100) 2_665 20_655 ?
O1' O1 O1A' 104.3(100) . 20_655 ?
O1' O1 O1A' 15.1(100) 3_655 20_655 ?
O1' O1 O1A' 160.5(100) 4_565 20_655 ?
O1A' O1 O1A' 89.4(23) 18 20_655 ?
O1A' O1 O1A' 89.4(23) 17_665 20_655 ?
O1A' O1 O1A' 168.2(100) 19_565 20_655 ?
O1A O1 N2' 134.8(100) 17_665 . ?
O1' O1 N2' 96.4(58) 2_665 . ?
O1' O1 N2' 96.4(58) . . ?
O1' O1 N2' 96.4(58) 3_655 . ?
O1' O1 N2' 96.4(58) 4_565 . ?
O1A' O1 N2' 95.9(100) 18 . ?
O1A' O1 N2' 95.9(100) 17_665 . ?
O1A' O1 N2' 95.9(100) 19_565 . ?
O1A' O1 N2' 95.9(100) 20_655 . ?
O1A O1 N2 138.4(100) 17_665 19_565 ?
O1' O1 N2 89.9(100) 2_665 19_565 ?
O1' O1 N2 101.6(100) . 19_565 ?
O1' O1 N2 122.9(74) 3_655 19_565 ?
O1' O1 N2 69.9(74) 4_565 19_565 ?
O1A' O1 N2 107.7(100) 18 19_565 ?
O1A' O1 N2 83.0(100) 17_665 19_565 ?
O1A' O1 N2 71.9(95) 19_565 19_565 ?
O1A' O1 N2 119.6(100) 20_655 19_565 ?
N2' O1 N2 27.3(14) . 19_565 ?
O1A O1 N2 120.3(100) 17_665 3_655 ?
O1' O1 N2 101.6(100) 2_665 3_655 ?
O1' O1 N2 89.9(100) . 3_655 ?
O1' O1 N2 69.9(73) 3_655 3_655 ?
O1' O1 N2 122.9(74) 4_565 3_655 ?
O1A' O1 N2 83.0(100) 18 3_655 ?
O1A' O1 N2 107.7(100) 17_665 3_655 ?
O1A' O1 N2 119.6(100) 19_565 3_655 ?
O1A' O1 N2 71.9(96) 20_655 3_655 ?
N2' O1 N2 27.3(14) . 3_655 ?
N2 O1 N2 54.5(29) 19_565 3_655 ?
O1 O1A O1' 111.7(100) 17_665 17_665 ?
O1 O1A O1' 79.9(100) 17_665 20_655 ?
O1' O1A O1' 89.3(13) 17_665 20_655 ?
O1 O1A O1' 55.5(100) 17_665 18 ?
O1' O1A O1' 167.1(100) 17_665 18 ?
O1' O1A O1' 89.3(13) 20_655 18 ?
O1 O1A O1' 88.7(100) 17_665 19_565 ?
O1' O1A O1' 89.3(13) 17_665 19_565 ?
O1' O1A O1' 167.1(100) 20_655 19_565 ?
O1' O1A O1' 89.3(13) 18 19_565 ?
O1 O1A O1A' 55.8(100) 17_665 . ?
O1' O1A O1A' 160.5(100) 17_665 . ?
O1' O1A O1A' 74.3(100) 20_655 . ?
O1' O1A O1A' 15.1(100) 18 . ?
O1' O1A O1A' 104.3(100) 19_565 . ?
O1 O1A O1A' 112.5(100) 17_665 2_665 ?
O1' O1A O1A' 15.1(100) 17_665 2_665 ?
O1' O1A O1A' 104.3(100) 20_655 2_665 ?
O1' O1A O1A' 160.5(100) 18 2_665 ?
O1' O1A O1A' 74.3(100) 19_565 2_665 ?
O1A' O1A O1A' 168.2(100) . 2_665 ?
O1 O1A O1A' 82.0(100) 17_665 4_565 ?
O1' O1A O1A' 104.3(100) 17_665 4_565 ?
O1' O1A O1A' 160.5(100) 20_655 4_565 ?
O1' O1A O1A' 74.3(100) 18 4_565 ?
O1' O1A O1A' 15.1(100) 19_565 4_565 ?
O1A' O1A O1A' 89.4(23) . 4_565 ?
O1A' O1A O1A' 89.4(23) 2_665 4_565 ?
O1 O1A O1A' 87.6(100) 17_665 3_655 ?
O1' O1A O1A' 74.3(100) 17_665 3_655 ?
O1' O1A O1A' 15.1(100) 20_655 3_655 ?
O1' O1A O1A' 104.3(100) 18 3_655 ?
O1' O1A O1A' 160.5(100) 19_565 3_655 ?
O1A' O1A O1A' 89.4(22) . 3_655 ?
O1A' O1A O1A' 89.4(22) 2_665 3_655 ?
O1A' O1A O1A' 168.2(100) 4_565 3_655 ?
O1 O1A N2' 151.5(100) 17_665 . ?
O1' O1A N2' 96.4(58) 17_665 . ?
O1' O1A N2' 96.4(58) 20_655 . ?
O1' O1A N2' 96.4(58) 18 . ?
O1' O1A N2' 96.4(58) 19_565 . ?
O1A' O1A N2' 95.9(100) . . ?
O1A' O1A N2' 95.9(100) 2_665 . ?
O1A' O1A N2' 95.9(100) 4_565 . ?
O1A' O1A N2' 95.9(100) 3_655 . ?
O1 O1A N2 149.7(100) 17_665 19_565 ?
O1' O1A N2 89.9(100) 17_665 19_565 ?
O1' O1A N2 122.9(74) 20_655 19_565 ?
O1' O1A N2 101.6(100) 18 19_565 ?
O1' O1A N2 69.9(74) 19_565 19_565 ?
O1A' O1A N2 107.7(100) . 19_565 ?
O1A' O1A N2 83.0(100) 2_665 19_565 ?
O1A' O1A N2 71.9(95) 4_565 19_565 ?
O1A' O1A N2 119.6(100) 3_655 19_565 ?
N2' O1A N2 27.3(14) . 19_565 ?
O1 O1A N2 134.4(100) 17_665 3_655 ?
O1' O1A N2 101.6(100) 17_665 3_655 ?
O1' O1A N2 69.9(73) 20_655 3_655 ?
O1' O1A N2 89.9(100) 18 3_655 ?
O1' O1A N2 122.9(74) 19_565 3_655 ?
O1A' O1A N2 83.0(100) . 3_655 ?
O1A' O1A N2 107.7(100) 2_665 3_655 ?
O1A' O1A N2 119.6(100) 4_565 3_655 ?
O1A' O1A N2 71.9(96) 3_655 3_655 ?
N2' O1A N2 27.3(14) . 3_655 ?
N2 O1A N2 54.5(29) 19_565 3_655 ?
O2' O2 F3B 149.1(100) 17_665 17_665 ?
O2' O2 F5B 172.6(100) 17_665 15_554 ?
F3B O2 F5B 23.5(52) 17_665 15_554 ?
O2' O2 N2 5.5(100) 17_665 . ?
F3B O2 N2 154.6(81) 17_665 . ?
F5B O2 N2 178.1(81) 15_554 . ?
O2' O2 O1A' 43.8(82) 17_665 18 ?
F3B O2 O1A' 124.0(64) 17_665 18 ?
F5B O2 O1A' 134.5(22) 15_554 18 ?
N2 O2 O1A' 45.0(22) . 18 ?
O2' O2 O1A' 43.8(82) 17_665 . ?
F3B O2 O1A' 124.0(64) 17_665 . ?
F5B O2 O1A' 134.5(22) 15_554 . ?
N2 O2 O1A' 45.0(22) . . ?
O1A' O2 O1A' 86.1(100) 18 . ?
O2' O2 O1' 43.4(14) 17_665 18 ?
F3B O2 O1' 128.2(99) 17_665 18 ?
F5B O2 O1' 136.0(27) 15_554 18 ?
N2 O2 O1' 43.8(19) . 18 ?
O1A' O2 O1' 86.8(54) 18 18 ?
O1A' O2 O1' 6.1(100) . 18 ?
O2' O2 O1' 43.4(14) 17_665 . ?
F3B O2 O1' 128.2(99) 17_665 . ?
F5B O2 O1' 136.0(27) 15_554 . ?
N2 O2 O1' 43.8(19) . . ?
O1A' O2 O1' 6.1(100) 18 . ?
O1A' O2 O1' 86.8(54) . . ?
O1' O2 O1' 86.9(26) 18 . ?
O2' O2 F5C 146.1(100) 17_665 31_565 ?
N2 O2 F5C 151.5(70) . 31_565 ?
O1A' O2 F5C 122.3(64) 18 31_565 ?
O1A' O2 F5C 122.3(64) . 31_565 ?
O1' O2 F5C 126.7(100) 18 31_565 ?
O1' O2 F5C 126.7(100) . 31_565 ?
O2' O2 F6C 146.1(100) 17_665 15_554 ?
N2 O2 F6C 151.5(70) . 15_554 ?
O1A' O2 F6C 122.3(64) 18 15_554 ?
O1A' O2 F6C 122.3(64) . 15_554 ?
O1' O2 F6C 126.7(100) 18 15_554 ?
O1' O2 F6C 126.7(100) . 15_554 ?
F5C O2 F6C 0.0(64) 31_565 15_554 ?
O2' O2 N2' 4.3(100) 17_665 . ?
F3B O2 N2' 153.4(68) 17_665 . ?
F5B O2 N2' 176.9(68) 15_554 . ?
N2 O2 N2' 1.1(38) . . ?
O1A' O2 N2' 44.7(23) 18 . ?
O1A' O2 N2' 44.7(23) . . ?
O1' O2 N2' 43.7(15) 18 . ?
O1' O2 N2' 43.7(15) . . ?
F5C O2 N2' 150.4(57) 31_565 . ?
F6C O2 N2' 150.4(57) 15_554 . ?
O2' O2 N2 13.1(100) 17_665 3_655 ?
F3B O2 N2 136.0(69) 17_665 3_655 ?
F5B O2 N2 159.5(68) 15_554 3_655 ?
N2 O2 N2 18.6(47) . 3_655 ?
O1A' O2 N2 43.2(60) 18 3_655 ?
O1A' O2 N2 43.2(60) . 3_655 ?
O1' O2 N2 44.8(49) 18 3_655 ?
O1' O2 N2 44.8(49) . 3_655 ?
F5C O2 N2 133.0(58) 31_565 3_655 ?
F6C O2 N2 133.0(58) 15_554 3_655 ?
N2' O2 N2 17.4(11) . 3_655 ?
P1B P1A P1B 179.999(7) . 17_655 ?
P1B P1A F6B 71.6(31) . 15_544 ?
P1B P1A F6B 108.4(31) 17_655 15_544 ?
P1B P1A F6B 108.4(31) . 31 ?
P1B P1A F6B 71.6(31) 17_655 31 ?
F6B P1A F6B 179.999(7) 15_544 31 ?
P1B P1A F6B 108.5(31) . . ?
P1B P1A F6B 71.5(31) 17_655 . ?
F6B P1A F6B 36.9(62) 15_544 . ?
F6B P1A F6B 143.1(62) 31 . ?
P1B P1A F6B 71.5(31) . 17_655 ?
P1B P1A F6B 108.5(31) 17_655 17_655 ?
F6B P1A F6B 143.1(62) 15_544 17_655 ?
F6B P1A F6B 36.9(62) 31 17_655 ?
F6B P1A F6B 179.999(6) . 17_655 ?
P1B P1A F4B 90.035(2) . 17_655 ?
P1B P1A F4B 89.965(5) 17_655 17_655 ?
F6B P1A F4B 18.5(31) 15_544 17_655 ?
F6B P1A F4B 161.5(31) 31 17_655 ?
F6B P1A F4B 18.5(31) . 17_655 ?
F6B P1A F4B 161.5(31) 17_655 17_655 ?
P1B P1A F4B 89.965(2) . . ?
P1B P1A F4B 90.036(5) 17_655 . ?
F6B P1A F4B 161.5(31) 15_544 . ?
F6B P1A F4B 18.5(31) 31 . ?
F6B P1A F4B 161.5(31) . . ?
F6B P1A F4B 18.5(31) 17_655 . ?
F4B P1A F4B 179.999(4) 17_655 . ?
F2C P1A F2C 180.0 17_655 . ?
F2C P1A F1C 0.0 17_655 . ?
F2C P1A F1C 180.0 . . ?
F2C P1A F1C 180.0 17_655 17_655 ?
F2C P1A F1C 0.0 . 17_655 ?
F1C P1A F1C 180.0 . 17_655 ?
F2A F1A F4A 99.0(100) 17_655 2_655 ?
F2A F1A F3A 99.0(100) 17_655 18 ?
F4A F1A F3A 0.0(80) 2_655 18 ?
F2A F1A P1A 166.1(100) 17_655 . ?
F4A F1A P1A 80.2(47) 2_655 . ?
F3A F1A P1A 80.2(54) 18 . ?
F1A F2A F4A 70.2(100) 17_655 18 ?
F1A F2A F3A 70.2(100) 17_655 2_655 ?
F4A F2A F3A 0.0(79) 18 2_655 ?
F1A F2A P1A 147.9(100) 17_655 . ?
F4A F2A P1A 80.2(54) 18 . ?
F3A F2A P1A 80.2(47) 2_655 . ?
F4A F3A F2A 59.4(100) 17_655 2_655 ?
F4A F3A F1A 59.4(100) 17_655 18 ?
F2A F3A F1A 0.0(60) 2_655 18 ?
F4A F3A P1A 28.0(100) 17_655 . ?
F2A F3A P1A 79.4(53) 2_655 . ?
F1A F3A P1A 79.4(47) 18 . ?
F3A F4A F2A 40.2(100) 17_655 18 ?
F3A F4A F1A 40.2(100) 17_655 2_655 ?
F2A F4A F1A 0.0(59) 18 2_655 ?
F3A F4A P1A 74.6(100) 17_655 . ?
F2A F4A P1A 79.4(46) 18 . ?
F1A F4A P1A 79.4(53) 2_655 . ?
F6A F5A P1A 15.5(100) 17_655 . ?
F5A F6A P1A 77.6(100) 17_655 . ?
P1A P1B F6B 57.7(28) . 15_544 ?
P1A P1B F6B 57.8(28) . 17_655 ?
F6B P1B F6B 115.5(56) 15_544 17_655 ?
P1A P1B F4B 53.8(14) . 17_655 ?
F6B P1B F4B 3.9(21) 15_544 17_655 ?
F6B P1B F4B 111.6(38) 17_655 17_655 ?
P1A P1B F4B 53.9(14) . . ?
F6B P1B F4B 111.6(38) 15_544 . ?
F6B P1B F4B 3.9(21) 17_655 . ?
F4B P1B F4B 107.7(27) 17_655 . ?
P1A P1B F6B 37.6(19) . . ?
F6B P1B F6B 20.2(36) 15_544 . ?
F6B P1B F6B 95.4(32) 17_655 . ?
F4B P1B F6B 16.2(26) 17_655 . ?
F4B P1B F6B 91.4(22) . . ?
P1A P1B F6B 37.6(19) . 31 ?
F6B P1B F6B 95.4(32) 15_544 31 ?
F6B P1B F6B 20.2(36) 17_655 31 ?
F4B P1B F6B 91.4(22) 17_655 31 ?
F4B P1B F6B 16.2(26) . 31 ?
F6B P1B F6B 75.2(39) . 31 ?
P1A P1B F1B 89.8(17) . . ?
F6B P1B F1B 89.9(9) 15_544 . ?
F6B P1B F1B 89.9(9) 17_655 . ?
F4B P1B F1B 89.9(10) 17_655 . ?
F4B P1B F1B 89.9(10) . . ?
F6B P1B F1B 89.8(14) . . ?
F6B P1B F1B 89.9(14) 31 . ?
P1A P1B F2B 89.8(17) . . ?
F6B P1B F2B 89.9(9) 15_544 . ?
F6B P1B F2B 89.9(9) 17_655 . ?
F4B P1B F2B 89.9(10) 17_655 . ?
F4B P1B F2B 89.9(10) . . ?
F6B P1B F2B 89.8(14) . . ?
F6B P1B F2B 89.9(14) 31 . ?
F1B P1B F2B 179.6(26) . . ?
P1A P1B F1B 89.8(17) . 18 ?
F6B P1B F1B 89.9(9) 15_544 18 ?
F6B P1B F1B 89.9(9) 17_655 18 ?
F4B P1B F1B 89.9(10) 17_655 18 ?
F4B P1B F1B 89.9(10) . 18 ?
F6B P1B F1B 89.8(14) . 18 ?
F6B P1B F1B 89.9(14) 31 18 ?
F1B P1B F1B 179.6(34) . 18 ?
F2B P1B F1B 0.002(2) . 18 ?
P1A P1B F2B 89.8(17) . 18 ?
F6B P1B F2B 89.9(9) 15_544 18 ?
F6B P1B F2B 89.9(9) 17_655 18 ?
F4B P1B F2B 89.9(10) 17_655 18 ?
F4B P1B F2B 89.9(10) . 18 ?
F6B P1B F2B 89.8(14) . 18 ?
F6B P1B F2B 89.9(14) 31 18 ?
F1B P1B F2B 0.002(3) . 18 ?
F2B P1B F2B 179.6(34) . 18 ?
F1B P1B F2B 179.6(26) 18 18 ?
P1A P1B F3B 128.0(20) . . ?
F6B P1B F3B 70.2(36) 15_544 . ?
F6B P1B F3B 174.3(32) 17_655 . ?
F4B P1B F3B 74.1(24) 17_655 . ?
F4B P1B F3B 178.2(24) . . ?
F6B P1B F3B 90.4(19) . . ?
F6B P1B F3B 165.6(34) 31 . ?
F1B P1B F3B 90.1(11) . . ?
F2B P1B F3B 90.1(11) . . ?
F1B P1B F3B 90.1(11) 18 . ?
F2B P1B F3B 90.1(11) 18 . ?
F2B F1B P1B 122.1(100) 18 . ?
F2B F1B P1A 115.2(100) 18 . ?
P1B F1B P1A 30.5(12) . . ?
F1B F2B P1B 107.3(100) 18 . ?
F1B F2B P1A 102.8(100) 18 . ?
P1B F2B P1A 30.5(12) . . ?
F5B F3B O2 81.7(74) 31 17_665 ?
F5B F3B O2' 92.7(100) 31 . ?
O2 F3B O2' 11.0(100) 17_665 . ?
F5B F3B P1B 84.2(68) 31 . ?
O2 F3B P1B 165.9(64) 17_665 . ?
O2' F3B P1B 176.9(100) . . ?
F5B F3B F6B 126.0(73) 31 15_544 ?
O2 F3B F6B 152.3(69) 17_665 15_544 ?
O2' F3B F6B 141.2(100) . 15_544 ?
P1B F3B F6B 41.9(17) . 15_544 ?
F6B F4B F6B 92.6(100) 17_655 31 ?
F6B F4B P1A 46.3(55) 17_655 . ?
F6B F4B P1A 46.3(55) 31 . ?
F6B F4B P1B 10.1(53) 17_655 . ?
F6B F4B P1B 82.5(60) 31 . ?
P1A F4B P1B 36.2(14) . . ?
F6B F4B P1B 82.4(60) 17_655 17_655 ?
F6B F4B P1B 10.1(53) 31 17_655 ?
P1A F4B P1B 36.2(14) . 17_655 ?
P1B F4B P1B 72.3(27) . 17_655 ?
F3B F5B O2 74.8(83) 31 15_444 ?
F3B F5B O2' 72.1(100) 31 31 ?
O2 F5B O2' 2.6(100) 15_444 31 ?
F3B F5B P1B 81.5(59) 31 . ?
O2 F5B P1B 156.2(60) 15_444 . ?
O2' F5B P1B 153.6(100) 31 . ?
F4B F6B F6B 43.7(55) 17_655 15_544 ?
F4B F6B P1A 115.3(64) 17_655 . ?
F6B F6B P1A 71.5(31) 15_544 . ?
F4B F6B P1B 166.0(73) 17_655 17_655 ?
F6B F6B P1B 122.3(28) 15_544 17_655 ?
P1A F6B P1B 50.7(24) . 17_655 ?
F4B F6B P1B 81.3(52) 17_655 . ?
F6B F6B P1B 37.6(19) 15_544 . ?
P1A F6B P1B 33.9(18) . . ?
P1B F6B P1B 84.6(32) 17_655 . ?
F4B F6B F3B 126.1(68) 17_655 15_544 ?
F6B F6B F3B 169.9(27) 15_544 15_544 ?
P1A F6B F3B 118.6(54) . 15_544 ?
P1B F6B F3B 67.9(43) 17_655 15_544 ?
P1B F6B F3B 152.5(44) . 15_544 ?
F2C F1C P1A 90.0(100) 17_655 . ?
F1C F2C P1A 133.9(100) 17_655 . ?
F4C F3C F6C 10.1(100) 17_655 15_544 ?
F4C F3C F5C 10.1(100) 17_655 31 ?
F6C F3C F5C 0.0(62) 15_544 31 ?
F4C F3C P1A 80.8(100) 17_655 . ?
F6C F3C P1A 79.5(51) 15_544 . ?
F5C F3C P1A 79.4(58) 31 . ?
F3C F4C F6C 36.8(100) 17_655 31 ?
F3C F4C F5C 36.8(100) 17_655 15_544 ?
F6C F4C F5C 0.0(62) 31 15_544 ?
F3C F4C P1A 115.1(100) 17_655 . ?
F6C F4C P1A 79.4(58) 31 . ?
F5C F4C P1A 79.4(51) 15_544 . ?
F5C F6C F4C 49.4(100) 17_655 31 ?
F5C F6C F3C 49.4(100) 17_655 15_544 ?
F4C F6C F3C 0.0(62) 31 15_544 ?
F5C F6C P1A 126.5(100) 17_655 . ?
F4C F6C P1A 79.1(51) 31 . ?
F3C F6C P1A 79.1(57) 15_544 . ?
F5C F6C O2 53.0(100) 17_655 15_444 ?
F4C F6C O2 100.4(65) 31 15_444 ?
F3C F6C O2 100.4(60) 15_544 15_444 ?
P1A F6C O2 179.5(75) . 15_444 ?
F6C F5C F4C 136.5(100) 17_655 15_544 ?
F6C F5C F3C 136.5(100) 17_655 31 ?
F4C F5C F3C 0.0(62) 15_544 31 ?
F6C F5C P1A 58.6(100) 17_655 . ?
F4C F5C P1A 79.1(57) 15_544 . ?
F3C F5C P1A 79.1(51) 31 . ?
F6C F5C O2 121.9(100) 17_655 31_655 ?
F4C F5C O2 100.4(60) 15_544 31_655 ?
F3C F5C O2 100.4(65) 31 31_655 ?
P1A F5C O2 179.5(75) . 31_655 ?
N2 N2' N2 180.00(2) 19_565 3_655 ?
N2 N2' N2 90.00(2) 19_565 . ?
N2 N2' N2 90.00(2) 3_655 . ?
N2 N2' N2 89.999(11) 19_565 17_665 ?
N2 N2' N2 90.00(3) 3_655 17_665 ?
N2 N2' N2 180.00(3) . 17_665 ?
N2 N2' O1A 89.999(2) 19_565 . ?
N2 N2' O1A 89.999(3) 3_655 . ?
N2 N2' O1A 90.000(2) . . ?
N2 N2' O1A 89.999(2) 17_665 . ?
N2 N2' O1 90.001(3) 19_565 . ?
N2 N2' O1 90.001(1) 3_655 . ?
N2 N2' O1 90.000(2) . . ?
N2 N2' O1 90.0 17_665 . ?
O1A N2' O1 180.000(5) . . ?
N2 N2' O1A 90.001(1) 19_565 17_665 ?
N2 N2' O1A 90.000(1) 3_655 17_665 ?
N2 N2' O1A 89.999(2) . 17_665 ?
N2 N2' O1A 90.001(2) 17_665 17_665 ?
O1A N2' O1A 180.0 . 17_665 ?
O1 N2' O1A 0.0 . 17_665 ?
N2 N2' O1 90.000(1) 19_565 17_665 ?
N2 N2' O1 89.999(1) 3_655 17_665 ?
N2 N2' O1 89.999(2) . 17_665 ?
N2 N2' O1 90.000(2) 17_665 17_665 ?
O1A N2' O1 0.0 . 17_665 ?
O1 N2' O1 179.999(1) . 17_665 ?
O1A N2' O1 180.0 17_665 17_665 ?
N2 N2' O2' 94.5(100) 19_565 17_665 ?
N2 N2' O2' 85.5(100) 3_655 17_665 ?
N2 N2' O2' 4.5(100) . 17_665 ?
N2 N2' O2' 175.5(100) 17_665 17_665 ?
O1A N2' O2' 90.000(4) . 17_665 ?
O1 N2' O2' 90.000(4) . 17_665 ?
O1A N2' O2' 90.000(4) 17_665 17_665 ?
O1 N2' O2' 89.999(4) 17_665 17_665 ?
N2 N2' O2' 85.5(100) 19_565 . ?
N2 N2' O2' 94.5(100) 3_655 . ?
N2 N2' O2' 175.5(100) . . ?
N2 N2' O2' 4.5(100) 17_665 . ?
O1A N2' O2' 90.000(4) . . ?
O1 N2' O2' 90.000(4) . . ?
O1A N2' O2' 90.001(4) 17_665 . ?
O1 N2' O2' 90.001(4) 17_665 . ?
O2' N2' O2' 180.00(3) 17_665 . ?
N2 N2' O2' 4.5(100) 19_565 3_655 ?
N2 N2' O2' 175.5(100) 3_655 3_655 ?
N2 N2' O2' 85.5(100) . 3_655 ?
N2 N2' O2' 94.5(100) 17_665 3_655 ?
O1A N2' O2' 90.00(4) . 3_655 ?
O1 N2' O2' 90.00(3) . 3_655 ?
O1A N2' O2' 90.00(4) 17_665 3_655 ?
O1 N2' O2' 90.00(4) 17_665 3_655 ?
O2' N2' O2' 90.00(5) 17_665 3_655 ?
O2' N2' O2' 90.00(3) . 3_655 ?
N2 N2' O2' 175.5(100) 19_565 19_565 ?
N2 N2' O2' 4.5(100) 3_655 19_565 ?
N2 N2' O2' 94.5(100) . 19_565 ?
N2 N2' O2' 85.5(100) 17_665 19_565 ?
O1A N2' O2' 90.00(4) . 19_565 ?
O1 N2' O2' 90.00(4) . 19_565 ?
O1A N2' O2' 90.00(4) 17_665 19_565 ?
O1 N2' O2' 90.00(4) 17_665 19_565 ?
O2' N2' O2' 90.00(3) 17_665 19_565 ?
O2' N2' O2' 90.00(2) . 19_565 ?
O2' N2' O2' 179.999(4) 3_655 19_565 ?
O1A' O1' O1A 103.7(100) 18 17_665 ?
O1A' O1' O1 103.7(100) 18 . ?
O1A O1' O1 0.0(36) 17_665 . ?
O1A' O1' O1A' 160.2(100) 18 19_565 ?
O1A O1' O1A' 56.7(100) 17_665 19_565 ?
O1 O1' O1A' 56.7(100) . 19_565 ?
O1A' O1' O1' 58.7(100) 18 3_655 ?
O1A O1' O1' 45.4(6) 17_665 3_655 ?
O1 O1' O1' 45.4(6) . 3_655 ?
O1A' O1' O1' 101.5(100) 19_565 3_655 ?
O1A' O1' O1' 148.7(100) 18 4_565 ?
O1A O1' O1' 45.4(7) 17_665 4_565 ?
O1 O1' O1' 45.4(7) . 4_565 ?
O1A' O1' O1' 11.5(100) 19_565 4_565 ?
O1' O1' O1' 90.00(14) 3_655 4_565 ?
O1A' O1' O1A' 64.0(100) 18 20_655 ?
O1A O1' O1A' 40.1(100) 17_665 20_655 ?
O1 O1' O1A' 40.1(100) . 20_655 ?
O1A' O1' O1A' 96.2(100) 19_565 20_655 ?
O1' O1' O1A' 5.3(100) 3_655 20_655 ?
O1' O1' O1A' 84.7(100) 4_565 20_655 ?
O1A' O1' N2 96.9(100) 18 . ?
O1A O1' N2 80.8(85) 17_665 . ?
O1 O1' N2 80.8(85) . . ?
O1A' O1' N2 83.4(100) 19_565 . ?
O1' O1' N2 92.3(85) 3_655 . ?
O1' O1' N2 83.7(100) 4_565 . ?
O1A' O1' N2 91.8(100) 20_655 . ?
O1A' O1' O1' 103.7(100) 18 2_665 ?
O1A O1' O1' 6.4(58) 17_665 2_665 ?
O1 O1' O1' 6.4(58) . 2_665 ?
O1A' O1' O1' 56.5(100) 19_565 2_665 ?
O1' O1' O1' 45.00(6) 3_655 2_665 ?
O1' O1' O1' 45.00(9) 4_565 2_665 ?
O1A' O1' O1' 39.7(100) 20_655 2_665 ?
N2 O1' O1' 87.2(81) . 2_665 ?
O1A' O1' O1A' 111.7(100) 18 17_665 ?
O1A O1' O1A' 10.3(100) 17_665 17_665 ?
O1 O1' O1A' 10.3(100) . 17_665 ?
O1A' O1' O1A' 48.5(100) 19_565 17_665 ?
O1' O1' O1A' 53.0(100) 3_655 17_665 ?
O1' O1' O1A' 37.0(100) 4_565 17_665 ?
O1A' O1' O1A' 47.7(86) 20_655 17_665 ?
N2 O1' O1A' 86.4(81) . 17_665 ?
O1' O1' O1A' 8.0(100) 2_665 17_665 ?
O1A' O1' N2' 96.6(100) 18 . ?
O1A O1' N2' 56.0(45) 17_665 . ?
O1 O1' N2' 56.0(44) . . ?
O1A' O1' N2' 75.2(100) 19_565 . ?
O1' O1' N2' 70.9(28) 3_655 . ?
O1' O1' N2' 70.9(28) 4_565 . ?
O1A' O1' N2' 69.2(94) 20_655 . ?
N2 O1' N2' 25.4(17) . . ?
O1' O1' N2' 62.4(42) 2_665 . ?
O1A' O1' N2' 62.7(37) 17_665 . ?
O1A' O1' O2' 91.3(100) 18 17_665 ?
O1A O1' O2' 112.3(100) 17_665 17_665 ?
O1 O1' O2' 112.3(100) . 17_665 ?
O1A' O1' O2' 98.8(100) 19_565 17_665 ?
O1' O1' O2' 115.8(100) 3_655 17_665 ?
O1' O1' O2' 104.0(100) 4_565 17_665 ?
O1A' O1' O2' 117.1(100) 20_655 17_665 ?
N2 O1' O2' 31.6(35) . 17_665 ?
O1' O1' O2' 118.6(87) 2_665 17_665 ?
O1A' O1' O2' 117.1(100) 17_665 17_665 ?
N2' O1' O2' 56.9(29) . 17_665 ?
O1' O1A' O1 61.2(100) 18 17_665 ?
O1' O1A' O1A 61.2(100) 18 . ?
O1 O1A' O1A 0.0(32) 17_665 . ?
O1' O1A' O1' 109.8(100) 18 20_655 ?
O1 O1A' O1' 49.0(100) 17_665 20_655 ?
O1A O1A' O1' 49.0(100) . 20_655 ?
O1' O1A' O1A' 16.1(100) 18 4_565 ?
O1 O1A' O1A' 45.3(12) 17_665 4_565 ?
O1A O1A' O1A' 45.3(12) . 4_565 ?
O1' O1A' O1A' 93.7(100) 20_655 4_565 ?
O1' O1A' O1A' 106.1(100) 18 3_655 ?
O1 O1A' O1A' 45.3(12) 17_665 3_655 ?
O1A O1A' O1A' 45.3(12) . 3_655 ?
O1' O1A' O1A' 3.7(100) 20_655 3_655 ?
O1A' O1A' O1A' 90.00(10) 4_565 3_655 ?
O1' O1A' O1' 26.0(100) 18 19_565 ?
O1 O1A' O1' 35.6(100) 17_665 19_565 ?
O1A O1A' O1' 35.6(100) . 19_565 ?
O1' O1A' O1' 83.8(100) 20_655 19_565 ?
O1A' O1A' O1' 9.9(100) 4_565 19_565 ?
O1A' O1A' O1' 80.2(100) 3_655 19_565 ?
O1' O1A' N2 74.5(100) 18 . ?
O1 O1A' N2 75.9(47) 17_665 . ?
O1A O1A' N2 75.8(47) . . ?
O1' O1A' N2 93.8(100) 20_655 . ?
O1A' O1A' N2 75.0(100) 4_565 . ?
O1A' O1A' N2 92.9(53) 3_655 . ?
O1' O1A' N2 75.7(92) 19_565 . ?
O1' O1A' O1' 68.3(100) 18 17_665 ?
O1 O1A' O1' 9.2(100) 17_665 17_665 ?
O1A O1A' O1' 9.3(100) . 17_665 ?
O1' O1A' O1' 41.5(100) 20_655 17_665 ?
O1A' O1A' O1' 52.2(100) 4_565 17_665 ?
O1A' O1A' O1' 37.8(100) 3_655 17_665 ?
O1' O1A' O1' 42.3(86) 19_565 17_665 ?
N2 O1A' O1' 83.2(40) . 17_665 ?
O1' O1A' O1A' 61.1(100) 18 2_665 ?
O1 O1A' O1A' 5.9(100) 17_665 2_665 ?
O1A O1A' O1A' 5.9(100) . 2_665 ?
O1' O1A' O1A' 48.7(100) 20_655 2_665 ?
O1A' O1A' O1A' 45.00(7) 4_565 2_665 ?
O1A' O1A' O1A' 45.00(4) 3_655 2_665 ?
O1' O1A' O1A' 35.1(100) 19_565 2_665 ?
N2 O1A' O1A' 81.6(100) . 2_665 ?
O1' O1A' O1A' 7.2(100) 17_665 2_665 ?
O1' O1A' N2' 75.7(100) 18 . ?
O1 O1A' N2' 54.0(43) 17_665 . ?
O1A O1A' N2' 54.0(43) . . ?
O1' O1A' N2' 70.6(71) 20_655 . ?
O1A' O1A' N2' 69.2(52) 4_565 . ?
O1A' O1A' N2' 69.2(52) 3_655 . ?
O1' O1A' N2' 65.7(85) 19_565 . ?
N2 O1A' N2' 24.8(17) . . ?
O1' O1A' N2' 60.1(27) 17_665 . ?
O1A' O1A' N2' 59.9(79) 2_665 . ?
O1' O1A' O2' 81.0(100) 18 17_665 ?
O1 O1A' O2' 105.5(67) 17_665 17_665 ?
O1A O1A' O2' 105.5(67) . 17_665 ?
O1' O1A' O2' 120.8(100) 20_655 17_665 ?
O1A' O1A' O2' 89.5(100) 4_565 17_665 ?
O1A' O1A' O2' 121.0(65) 3_655 17_665 ?
O1' O1A' O2' 94.5(100) 19_565 17_665 ?
N2 O1A' O2' 31.1(29) . 17_665 ?
O1' O1A' O2' 113.6(66) 17_665 17_665 ?
O1A' O1A' O2' 110.9(100) 2_665 17_665 ?
N2' O1A' O2' 55.7(29) . 17_665 ?
O2 O2' N2 170.2(100) 17_665 17_665 ?
O2 O2' N2' 173.8(100) 17_665 . ?
N2 O2' N2' 3.6(100) 17_665 . ?
O2 O2' O1A' 119.6(100) 17_665 17_665 ?
N2 O2' O1A' 62.5(31) 17_665 17_665 ?
N2' O2' O1A' 61.6(40) . 17_665 ?
O2 O2' O1A' 119.6(100) 17_665 2_665 ?
N2 O2' O1A' 62.5(31) 17_665 2_665 ?
N2' O2' O1A' 61.6(40) . 2_665 ?
O1A' O2' O1A' 118.1(100) 17_665 2_665 ?
O2 O2' O1' 119.9(29) 17_665 2_665 ?
N2 O2' O1' 60.8(35) 17_665 2_665 ?
N2' O2' O1' 60.4(26) . 2_665 ?
O1A' O2' O1' 7.7(100) 17_665 2_665 ?
O1A' O2' O1' 119.8(85) 2_665 2_665 ?
O2 O2' O1' 119.9(29) 17_665 17_665 ?
N2 O2' O1' 60.8(35) 17_665 17_665 ?
N2' O2' O1' 60.4(26) . 17_665 ?
O1A' O2' O1' 119.8(85) 17_665 17_665 ?
O1A' O2' O1' 7.7(100) 2_665 17_665 ?
O1' O2' O1' 120.3(59) 2_665 17_665 ?
O2 O2' N2 161.5(100) 17_665 19_565 ?
N2 O2' N2 28.3(100) 17_665 19_565 ?
N2' O2' N2 24.7(26) . 19_565 ?
O1A' O2' N2 59.1(73) 17_665 19_565 ?
O1A' O2' N2 59.1(73) 2_665 19_565 ?
O1' O2' N2 61.6(70) 2_665 19_565 ?
O1' O2' N2 61.6(70) 17_665 19_565 ?
O2 O2' N2 150.5(100) 17_665 3_655 ?
N2 O2' N2 19.7(100) 17_665 3_655 ?
N2' O2' N2 23.3(38) . 3_655 ?
O1A' O2' N2 69.0(72) 17_665 3_655 ?
O1A' O2' N2 69.0(72) 2_665 3_655 ?
O1' O2' N2 64.7(76) 2_665 3_655 ?
O1' O2' N2 64.7(76) 17_665 3_655 ?
N2 O2' N2 48.0(29) 19_565 3_655 ?
O2 O2' F3B 19.9(100) 17_665 . ?
N2 O2' F3B 170.0(100) 17_665 . ?
N2' O2' F3B 166.4(100) . . ?
O1A' O2' F3B 114.5(100) 17_665 . ?
O1A' O2' F3B 114.5(100) 2_665 . ?
O1' O2' F3B 117.7(71) 2_665 . ?
O1' O2' F3B 117.7(71) 17_665 . ?
N2 O2' F3B 141.6(100) 19_565 . ?
N2 O2' F3B 170.4(100) 3_655 . ?
O2 O2' F5B 4.8(100) 17_665 31 ?
N2 O2' F5B 174.9(100) 17_665 31 ?
N2' O2' F5B 178.5(100) . 31 ?
O1A' O2' F5B 118.7(86) 17_665 31 ?
O1A' O2' F5B 118.7(86) 2_665 31 ?
O1' O2' F5B 119.7(30) 2_665 31 ?
O1' O2' F5B 119.7(30) 17_665 31 ?
N2 O2' F5B 156.7(100) 19_565 31 ?
N2 O2' F5B 155.3(100) 3_655 31 ?
F3B O2' F5B 15.1(33) . 31 ?
O2 O2' O1A' 123.9(100) 17_665 20_655 ?
N2 O2' O1A' 51.3(100) 17_665 20_655 ?
N2' O2' O1A' 53.0(65) . 20_655 ?
O1A' O2' O1A' 35.3(100) 17_665 20_655 ?
O1A' O2' O1A' 113.1(94) 2_665 20_655 ?
O1' O2' O1A' 27.9(100) 2_665 20_655 ?
O1' O2' O1A' 109.8(77) 17_665 20_655 ?
N2 O2' O1A' 67.0(66) 19_565 20_655 ?
N2 O2' O1A' 45.5(48) 3_655 20_655 ?
F3B O2' O1A' 132.4(82) . 20_655 ?
F5B O2' O1A' 126.3(100) 31 20_655 ?

loop_
_geom_bond_atom_site_label_1
_geom_bond_atom_site_label_2
_geom_bond_distance
_geom_bond_site_symmetry_2
_geom_bond_publ_flag
Cu N1 2.042(12) 3 ?
Cu N1 2.043(12) 2 ?
Cu N1 2.043(12) 4 ?
Cu N1 2.043(12) . ?
Cu O1A 2.44(3) 29_455 ?
Cu O1 2.44(3) 13_544 ?
Cu O1 2.44(3) 9_445 ?
Cu O1A 2.44(3) 25 ?
N1 C1 1.329(13) 7 ?
N1 C1 1.329(13) . ?
C1 C1 1.38(2) 31 ?
N2 N2' 0.55(3) . ?
N2 O2' 0.68(7) 17_665 ?
N2 N2 0.77(4) 3_655 ?
N2 N2 0.77(4) 19_565 ?
N2 N2 1.09(6) 17_665 ?
N2 O1A' 1.17(8) 18 ?
N2 O1A' 1.17(8) . ?
N2 O1' 1.13(8) 18 ?
N2 O1' 1.13(8) . ?
N2 O1 1.19(3) . ?
N2 O1A 1.19(3) . ?
N2 O1A 1.19(3) 17_665 ?
O1 O1A 0.00(4) 17_665 ?
O1 O1' 0.59(9) 2_665 ?
O1 O1' 0.59(9) . ?
O1 O1' 0.59(9) 3_655 ?
O1 O1' 0.59(9) 4_565 ?
O1 O1A' 0.66(13) 18 ?
O1 O1A' 0.66(14) 17_665 ?
O1 O1A' 0.66(14) 19_565 ?
O1 O1A' 0.66(14) 20_655 ?
O1 N2' 1.06(3) . ?
O1 N2 1.19(3) 19_565 ?
O1 N2 1.19(3) 3_655 ?
O1A O1 0.00(4) 17_665 ?
O1A O1' 0.59(9) 17_665 ?
O1A O1' 0.59(9) 20_655 ?
O1A O1' 0.59(9) 18 ?
O1A O1' 0.59(9) 19_565 ?
O1A O1A' 0.66(13) . ?
O1A O1A' 0.66(13) 2_665 ?
O1A O1A' 0.66(14) 4_565 ?
O1A O1A' 0.66(14) 3_655 ?
O1A N2' 1.06(3) . ?
O1A N2 1.19(3) 19_565 ?
O1A N2 1.19(3) 3_655 ?
O2 O2' 0.54(4) 17_665 ?
O2 F3B 0.96(6) 17_665 ?
O2 F5B 0.99(5) 15_554 ?
O2 O1A' 1.65(15) 18 ?
O2 O1A' 1.65(15) . ?
O2 O1' 1.64(9) 18 ?
O2 O1' 1.64(9) . ?
O2 F5C 1.65(6) 31_565 ?
O2 F6C 1.65(6) 15_554 ?
O2 N2' 1.76(4) . ?
O2 N2 1.82(9) 3_655 ?
P1A P1B 0.93(3) . ?
P1A P1B 0.93(3) 17_655 ?
P1A F6B 1.02(4) 15_544 ?
P1A F6B 1.02(4) 31 ?
P1A F6B 1.02(4) . ?
P1A F6B 1.02(4) 17_655 ?
P1A F4B 1.28(4) 17_655 ?
P1A F4B 1.28(4) . ?
P1A F2C 1.59(3) 17_655 ?
P1A F2C 1.59(3) . ?
P1A F1C 1.59(3) . ?
P1A F1C 1.59(3) 17_655 ?
F1A F2A 0.00(8) 17_655 ?
F1A F4A 0.56(13) 2_655 ?
F1A F3A 0.56(13) 18 ?
F2A F1A 0.00(8) 17_655 ?
F2A F4A 0.56(13) 18 ?
F2A F3A 0.56(13) 2_655 ?
F3A F4A 0.00(11) 17_655 ?
F3A F2A 0.56(13) 2_655 ?
F3A F1A 0.56(13) 18 ?
F4A F3A 0.00(11) 17_655 ?
F4A F2A 0.56(13) 18 ?
F4A F1A 0.56(13) 2_655 ?
F5A F6A 0.00(7) 17_655 ?
F6A F5A 0.00(7) 17_655 ?
P1B F6B 1.15(6) 15_544 ?
P1B F6B 1.15(6) 17_655 ?
P1B F4B 1.58(3) 17_655 ?
P1B F4B 1.58(3) . ?
P1B F6B 1.59(4) . ?
P1B F6B 1.59(4) 31 ?
P1B F1B 1.59(3) . ?
P1B F2B 1.59(3) . ?
P1B F1B 1.59(3) 18 ?
P1B F2B 1.59(3) 18 ?
P1B F3B 1.59(4) . ?
F1B F2B 0.00(5) 18 ?
F2B F1B 0.00(5) 18 ?
F3B F5B 0.40(9) 31 ?
F3B O2 0.96(6) 17_665 ?
F3B O2' 1.45(11) . ?
F3B F6B 1.62(9) 15_544 ?
F4B F6B 0.45(7) 17_655 ?
F4B F6B 0.45(7) 31 ?
F4B P1B 1.58(3) 17_655 ?
F5B F3B 0.40(9) 31 ?
F5B O2 0.99(5) 15_444 ?
F5B O2' 1.53(6) 31 ?
F6B F4B 0.45(7) 17_655 ?
F6B F6B 0.65(10) 15_544 ?
F6B P1B 1.15(6) 17_655 ?
F6B F3B 1.62(9) 15_544 ?
F1C F2C 0.00(5) 17_655 ?
F2C F1C 0.00(5) 17_655 ?
F3C F4C 0.00(16) 17_655 ?
F3C F6C 0.59(19) 15_544 ?
F3C F5C 0.59(19) 31 ?
F4C F3C 0.00(16) 17_655 ?
F4C F6C 0.59(19) 31 ?
F4C F5C 0.59(19) 15_544 ?
F6C F5C 0.00(22) 17_655 ?
F6C F4C 0.59(19) 31 ?
F6C F3C 0.59(19) 15_544 ?
F6C O2 1.65(6) 15_444 ?
F5C F6C 0.00(22) 17_655 ?
F5C F4C 0.59(19) 15_544 ?
F5C F3C 0.59(19) 31 ?
F5C O2 1.65(6) 31_655 ?
N2' N2 0.55(3) 19_565 ?
N2' N2 0.55(3) 3_655 ?
N2' N2 0.55(3) 17_665 ?
N2' O1A 1.06(3) 17_665 ?
N2' O1 1.06(3) 17_665 ?
N2' O2' 1.22(5) 17_665 ?
N2' O2' 1.22(5) . ?
N2' O2' 1.22(5) 3_655 ?
N2' O2' 1.22(5) 19_565 ?
O1' O1A' 0.18(49) 18 ?
O1' O1A 0.59(9) 17_665 ?
O1' O1A' 0.76(33) 19_565 ?
O1' O1' 0.83(13) 3_655 ?
O1' O1' 0.83(13) 4_565 ?
O1' O1A' 0.99(33) 20_655 ?
O1' O1' 1.18(19) 2_665 ?
O1' O1A' 1.23(9) 17_665 ?
O1' O2' 1.30(9) 17_665 ?
O1A' O1' 0.18(49) 18 ?
O1A' O1 0.66(13) 17_665 ?
O1A' O1' 0.76(33) 20_655 ?
O1A' O1A' 0.92(21) 4_565 ?
O1A' O1A' 0.92(21) 3_655 ?
O1A' O1' 0.99(33) 19_565 ?
O1A' O1' 1.23(9) 17_665 ?
O1A' O1A' 1.30(29) 2_665 ?
O1A' O2' 1.31(11) 17_665 ?
O2' O2 0.54(4) 17_665 ?
O2' N2 0.68(7) 17_665 ?
O2' O1A' 1.31(11) 17_665 ?
O2' O1A' 1.31(11) 2_665 ?
O2' O1' 1.30(9) 2_665 ?
O2' O1' 1.30(9) 17_665 ?
O2' N2 1.30(14) 19_565 ?
O2' N2 1.38(19) 3_655 ?
O2' F5B 1.53(6) 31 ?
O2' O1A' 1.60(23) 20_655 ?
